data_4117132
loop_
_publ_author_name
'Kazushi Kinbara'
'Yukihiko Hashimoto'
'Makoto Sukegawa'
'Hiroyuki Nohira'
'Kazuhiko Saigo'

_publ_section_title
;
 Crystal Structures of the Salts of Chiral Primary Amines with Achiral
 Carboxylic Acids: Recognition of the Commonly-Occurring Supramolecular
 Assemblies of Hydrogen-Bond Networks and Their Role in the Formation of
 Conglomerates
;
_journal_name_full 'Journal of the American Chemical Society'
_journal_page_first 3441
_journal_page_last 3449
_journal_paper_doi 10.1021/ja9539960
_journal_volume 118
_journal_year 1996
_chemical_compound_source '(+-)1-(1-naphthyl)ethylammonium cinnamate 3-7a'
_chemical_formula_sum 'C21 H21 N O2'
_chemical_formula_weight 319.00
_space_group_IT_number 2
_symmetry_cell_setting triclinic
_symmetry_space_group_name_Hall '-P 1'
_symmetry_space_group_name_H-M 'P -1'
_cell_angle_alpha 98.827(8)
_cell_angle_beta 90.134(8)
_cell_angle_gamma 81.084(9)
_cell_formula_units_Z 4
_cell_length_a 11.123(1)
_cell_length_b 17.726(2)
_cell_length_c 9.252(1)
_cell_measurement_reflns_used 20
_cell_measurement_temperature 293
_cell_measurement_theta_max 30
_cell_measurement_theta_min 25
_cell_volume 1780.4(3)
_computing_cell_refinement Crystan-GM
_computing_data_collection Crystan-GM
_computing_data_reduction Crystan-GM
_computing_molecular_graphics Crystan-GM
_computing_publication_material Crystan-GM
_computing_structure_refinement Crystan-GM
_computing_structure_solution Crystan-GM
_diffrn_measurement_device 'Mac Science MXC18'
_diffrn_measurement_method theta/omega
_diffrn_radiation_type ' Cu K-alpha '
_diffrn_radiation_wavelength 1.54178
_diffrn_reflns_av_R_equivalents 0.03
_diffrn_reflns_limit_h_max 12
_diffrn_reflns_limit_h_min 0
_diffrn_reflns_limit_k_max 20
_diffrn_reflns_limit_k_min -20
_diffrn_reflns_limit_l_max 10
_diffrn_reflns_limit_l_min -10
_diffrn_reflns_number 6454
_diffrn_reflns_theta_max 65
_exptl_absorpt_coefficient_mu 5.690
_exptl_absorpt_correction_type none
_exptl_crystal_colour none
_exptl_crystal_density_diffrn 1.19
_exptl_crystal_density_meas 1.19
_exptl_crystal_description plate
_exptl_crystal_size_max 1.000000
_exptl_crystal_size_mid 1.000000
_exptl_crystal_size_min 0.150000
_refine_diff_density_max -0.44
_refine_diff_density_min 0.35
_refine_ls_extinction_coef 0.0000
_refine_ls_extinction_method Larson
_refine_ls_goodness_of_fit_obs 0.20240E+02
_refine_ls_hydrogen_treatment refined
_refine_ls_number_parameters 621
_refine_ls_number_reflns 4639
_refine_ls_R_factor_obs 0.0716
_refine_ls_shift/esd_max 0.3487
_refine_ls_structure_factor_coef F
_refine_ls_weighting_scheme ' Count statistics    '
_refine_ls_wR_factor_obs 0.0780
_reflns_number_observed 5629
_reflns_number_total 5921
_reflns_observed_criterion refl_observed_if_F_>_3.00_sigma(F)
_cod_data_source_file ja9539960_11.cif
_cod_data_source_block naphcin
_cod_original_cell_volume 1780.2(3)
_cod_original_sg_symbol_H-M ' P -1 '
_cod_original_formula_sum ' C21 H21 N1 O2                            '
_cod_database_code 4117132

loop_
_symmetry_equiv_pos_as_xyz
'   +x,   +y,   +z'
'   -x,   -y,   -z'

loop_
_atom_site_aniso_label
_atom_site_aniso_U_11
_atom_site_aniso_U_22
_atom_site_aniso_U_33
_atom_site_aniso_U_12
_atom_site_aniso_U_13
_atom_site_aniso_U_23
O1 0.10152(243) 0.06450(183) 0.06809(185) 0.00284(144) -0.01562(165) 0.01609(163)
O2 0.1216(28) 0.06576(182) 0.06850(188) 0.00766(146) 0.01076(179) -0.03884(182)
N3 0.06289(201) 0.04070(147) 0.05311(173) 0.00650(124) 0.00078(145) -0.00753(131)
N4 0.06530(208) 0.03936(146) 0.05221(179) 0.00451(127) -0.00481(153) -0.00565(133)
C5 0.04664(166) 0.04318(159) 0.03913(158) 0.0076(12) -0.00257(124) -0.00691(125)
C6 0.04885(171) 0.04299(158) 0.03784(158) 0.0079(12) -0.00082(124) -0.00750(127)
C7 0.04128(155) 0.04920(167) 0.03989(153) 0.01231(125) 0.0006(12) -0.00792(125)
O8 0.09840(261) 0.10761(277) 0.08815(244) -0.00638(203) 0.04005(208) -0.03060(213)
C9 0.04295(159) 0.05069(169) 0.03975(151) 0.01373(127) -0.00543(121) -0.00799(127)
C10 0.04141(158) 0.05031(172) 0.04880(171) 0.01592(134) 0.00211(128) -0.00560(129)
O11 0.08721(239) 0.10410(268) 0.09262(248) -0.00658(202) -0.04345(203) -0.00465(196)
C12 0.04346(164) 0.05047(173) 0.05038(177) 0.01615(138) -0.00815(132) -0.0091(13)
C13 0.05827(214) 0.04602(193) 0.06448(227) 0.00974(162) -0.00672(172) -0.00733(158)
C14 0.05685(204) 0.04814(185) 0.06516(224) 0.01054(156) 0.00309(165) -0.0049(15)
C15 0.06588(215) 0.04640(175) 0.04777(183) 0.00801(137) -0.00488(158) -0.00747(151)
C16 0.05438(196) 0.05995(206) 0.06313(216) 0.02320(167) -0.01346(164) -0.01934(159)
C17 0.06464(232) 0.052(2) 0.0714(25) 0.01462(175) 0.01165(189) -0.00718(172)
C18 0.05089(186) 0.06420(216) 0.04645(179) 0.01157(152) -0.00092(141) -0.00872(154)
C19 0.06465(215) 0.04618(173) 0.05027(188) 0.00785(141) 0.00027(159) -0.00713(152)
C20 0.0655(22) 0.04771(182) 0.05874(206) 0.00975(151) 0.01404(166) -0.01334(156)
C21 0.06580(225) 0.04701(183) 0.06026(211) 0.00712(154) -0.01818(173) 0.00164(156)
C22 0.05155(189) 0.06215(213) 0.04625(179) 0.00981(152) -0.00421(142) -0.01357(156)
C23 0.049(2) 0.08421(286) 0.06515(236) 0.02965(211) -0.00507(171) 0.00295(183)
C24 0.04714(183) 0.06076(206) 0.06056(211) 0.02225(165) 0.00546(153) 0.0015(15)
C25 0.06565(238) 0.05477(207) 0.07355(255) 0.01513(181) -0.02046(199) -0.01023(177)
C26 0.04968(199) 0.07554(255) 0.05471(216) 0.01551(185) -0.00086(157) -0.00404(174)
C27 0.05414(208) 0.07708(259) 0.05598(222) 0.01718(191) -0.00460(165) -0.02040(186)
C28 0.04858(194) 0.09071(294) 0.04991(199) 0.01758(187) -0.00880(156) -0.01177(185)
C29 0.05792(218) 0.08290(281) 0.06547(235) 0.03090(209) -0.00503(177) -0.02970(199)
C30 0.05204(207) 0.09198(303) 0.05130(206) 0.02000(193) 0.00285(163) -0.0177(19)
C31 0.06598(232) 0.05694(209) 0.05918(217) 0.00620(165) 0.00150(174) -0.01182(174)
C32 0.07077(248) 0.05394(206) 0.06125(225) 0.00407(167) -0.00955(187) -0.00182(176)
C33 0.07982(291) 0.06630(255) 0.07302(273) 0.00830(202) 0.00301(221) -0.02492(221)
C34 0.06208(222) 0.05745(209) 0.06106(222) 0.01156(165) 0.00363(174) -0.01103(168)
C35 0.07752(282) 0.06007(231) 0.09171(322) 0.02818(222) -0.01272(241) -0.02687(211)
C36 0.0721(27) 0.0676(26) 0.07277(273) 0.00862(204) -0.00278(212) 0.00730(204)
C37 0.07603(279) 0.05106(214) 0.08882(314) 0.005(2) 0.00484(233) -0.00240(187)
C38 0.06990(268) 0.05899(236) 0.08507(311) 0.02651(217) 0.00535(225) 0.01174(198)
C39 0.06425(229) 0.05706(211) 0.06303(229) 0.01113(169) -0.0085(18) -0.00640(168)
C40 0.09218(336) 0.04565(206) 0.10627(384) 0.0094(22) -0.01215(283) -0.01395(206)
C41 0.10510(372) 0.0460(21) 0.08491(314) 0.00002(199) 0.01871(272) -0.01632(219)
C42 0.10608(377) 0.04337(205) 0.08358(308) 0.00021(194) -0.0117(27) 0.00287(213)
C43 0.08157(294) 0.04953(242) 0.0852(33) 0.00227(211) -0.00501(243) -0.01100(202)
C44 0.08617(316) 0.0458(21) 0.1030(37) 0.00937(218) 0.00227(267) 0.00240(198)
C45 0.07551(303) 0.06537(271) 0.07911(322) 0.01361(231) -0.00343(232) -0.00556(224)
C46 0.07671(292) 0.06621(258) 0.08049(297) 0.01009(212) 0.00517(234) -0.01142(211)
C47 0.09553(357) 0.04975(228) 0.10286(378) 0.01273(229) 0.01156(291) 0.01107(221)
C48 0.10802(406) 0.0527(24) 0.10014(373) 0.00934(233) -0.00692(307) -0.02700(249)
H45 0.15432(5732) 0.03965(2869) 0.0946(435) -0.01156(2747) -0.02353(3816) 0.05738(3321)
H13 0.08920(3409) 0.01994(2024) 0.06323(2853) -0.01169(1878) 0.01214(2494) -0.0068(208)
H38 0.08078(3799) 0.11427(4561) 0.09039(4034) 0.02187(3418) 0.00029(3061) -0.03243(3343)
H43 0.2558(821) 0.00686(2262) 0.11268(5014) -0.0033(263) 0.06776(5094) 0.01568(3317)

loop_
_atom_site_label
_atom_site_fract_x
_atom_site_fract_y
_atom_site_fract_z
_atom_site_occupancy
_atom_site_U_iso_or_equiv
_atom_site_thermal_displace_type
O1 0.700810 0.020570 0.253880 1.000000 0.078037(1187) Uij
O2 -0.213650 0.021710 0.753270 1.000000 0.085277(1277) Uij
N3 0.322470 0.048510 0.052650 1.000000 0.052233(1011) Uij
N4 0.153280 0.049290 0.552630 1.000000 0.052290(1036) Uij
C5 0.188410 0.127260 0.566160 1.000000 0.04298(93) Uij
C6 0.247770 0.126160 0.066790 1.000000 0.043227(938) Uij
C7 0.093370 0.182170 0.499330 1.000000 0.043457(915) Uij
O8 -0.078320 0.078620 0.667800 1.000000 0.098053(1507) Uij
C9 0.313890 0.182030 0.000680 1.000000 0.044463(923) Uij
C10 0.076610 0.262450 0.554100 1.000000 0.046840(965) Uij
O11 0.539630 0.079850 0.166500 1.000000 0.094643(1455) Uij
C12 0.289320 0.262220 0.056970 1.000000 0.04810(99) Uij
C13 0.146110 0.296400 0.669010 1.000000 0.056257(1223) Uij
C14 0.204010 0.294540 0.172910 1.000000 0.056717(1183) Uij
C15 -0.159370 0.078180 0.755450 1.000000 0.053350(1107) Uij
C16 0.353190 0.313990 -0.005350 1.000000 0.05915(119) Uij
C17 0.650400 0.298420 0.574690 1.000000 0.062773(1318) Uij
C18 0.396330 0.156060 -0.112810 1.000000 0.053847(1122) Uij
C19 0.620960 0.077880 0.255490 1.000000 0.053700(1113) Uij
C20 0.558050 0.283550 0.477310 1.000000 0.057330(1174) Uij
C21 -0.198300 0.284000 0.975950 1.000000 0.057690(1196) Uij
C22 0.023370 0.154820 0.386230 1.000000 0.053317(1121) Uij
C23 -0.083830 0.281950 0.375700 1.000000 0.066057(1404) Uij
C24 -0.014940 0.313400 0.492340 1.000000 0.056153(1157) Uij
C25 -0.299410 0.300390 1.069650 1.000000 0.064657(1352) Uij
C26 0.314680 0.121670 0.500550 1.000000 0.059977(1296) Uij
C27 0.123610 0.119660 0.001710 1.000000 0.062400(1332) Uij
C28 -0.065430 0.205770 0.323950 1.000000 0.063067(1349) Uij
C29 0.436510 0.283990 -0.122140 1.000000 0.068763(1421) Uij
C30 0.457870 0.207620 -0.174770 1.000000 0.065107(1403) Uij
C31 0.631710 0.146190 0.369340 1.000000 0.060700(1268) Uij
C32 -0.204180 0.146440 0.867500 1.000000 0.06199(131) Uij
C33 0.644540 0.369770 0.661500 1.000000 0.073047(1578) Uij
C34 0.557160 0.211180 0.375340 1.000000 0.060197(1257) Uij
C35 0.330650 0.393670 0.051070 1.000000 0.076433(1621) Uij
C36 -0.329460 0.372280 1.154800 1.000000 0.070823(1546) Uij
C37 0.184510 0.372070 0.223670 1.000000 0.071970(1571) Uij
C38 -0.033370 0.393050 0.547970 1.000000 0.071320(1578) Uij
C39 -0.160500 0.211270 0.875290 1.000000 0.061447(1288) Uij
C40 0.247820 0.422390 0.162400 1.000000 0.081367(1834) Uij
C41 0.548080 0.426870 0.653130 1.000000 0.078683(1767) Uij
C42 -0.258040 0.428680 1.147340 1.000000 0.077677(1761) Uij
C43 0.126580 0.373340 0.717890 1.000000 0.07212(168) Uij
C44 0.035360 0.423250 0.657850 1.000000 0.078327(1767) Uij
C45 0.461090 0.342210 0.471300 1.000000 0.073330(1729) Uij
C46 -0.127630 0.341980 0.972180 1.000000 0.074470(1633) Uij
C47 0.455440 0.413280 0.558420 1.000000 0.082713(1892) Uij
C48 -0.157450 0.413080 1.056100 1.000000 0.086960(2004) Uij
H6 0.237670 0.144100 0.169670 1.000000 0.03651(798) Uiso
H14 0.153520 0.262890 0.217120 1.000000 0.05737(1065) Uiso
H3A 0.287770 0.014090 0.107970 1.000000 0.07493(1336) Uiso
H27A 0.135050 0.095190 -0.098060 1.000000 0.07000(1271) Uiso
H30 0.513990 0.189030 -0.250870 1.000000 0.07268(1313) Uiso
H3B 0.391410 0.051210 0.082330 1.000000 0.05967(1262) Uiso
H35 0.377220 0.425990 -0.000680 1.000000 0.0773(136) Uiso
H29 0.477680 0.320360 -0.161570 1.000000 0.08362(1461) Uiso
H18 0.415960 0.098450 -0.152900 1.000000 0.05587(1042) Uiso
H27B 0.068700 0.174190 0.016790 1.000000 0.09214(1607) Uiso
H3C 0.331970 0.018280 -0.045930 1.000000 0.11477(2029) Uiso
H40 0.227500 0.481570 0.203660 1.000000 0.09799(1688) Uiso
H17 0.718070 0.257550 0.578710 1.000000 0.08092(1442) Uiso
H27C 0.086510 0.081350 0.046010 1.000000 0.08244(1443) Uiso
H37 0.120250 0.391640 0.316960 1.000000 0.09048(1577) Uiso
H41 0.539190 0.481630 0.705430 1.000000 0.0967(167) Uiso
H47 0.382310 0.460470 0.550370 1.000000 0.11631(1989) Uiso
H45 0.394750 0.332120 0.415570 1.000000 0.096183(25822) Uij
H33 0.717060 0.378260 0.719360 1.000000 0.13289(2407) Uiso
H5 0.187660 0.145020 0.671520 1.000000 0.03977(838) Uiso
H13 0.215670 0.265250 0.707350 1.000000 0.057457(16281) Uij
H4A 0.164110 0.024740 0.461200 1.000000 0.0654(124) Uiso
H26A 0.320350 0.098280 0.397820 1.000000 0.07206(1288) Uiso
H28 -0.114440 0.185280 0.244030 1.000000 0.06281(1142) Uiso
H4B 0.203170 0.019700 0.597590 1.000000 0.09336(1745) Uiso
H4C 0.081930 0.053580 0.589230 1.000000 0.07388(1499) Uiso
H23 -0.150400 0.318590 0.335880 1.000000 0.08527(1482) Uiso
H26B 0.339280 0.174090 0.504400 1.000000 0.09190(1635) Uiso
H22 0.034460 0.100540 0.348130 1.000000 0.04891(963) Uiso
H44 0.026630 0.482730 0.693880 1.000000 0.08599(1486) Uiso
H42 -0.280650 0.482070 1.198570 1.000000 0.0965(167) Uiso
H46 -0.057790 0.331280 0.912700 1.000000 0.0725(135) Uiso
H26C 0.372480 0.082390 0.534300 1.000000 0.08957(1566) Uiso
H25 -0.348440 0.262980 1.079350 1.000000 0.08208(1478) Uiso
H38 -0.097630 0.429130 0.500400 1.000000 0.095147(23923) Uij
H36 -0.407200 0.382190 1.232890 1.000000 0.12438(2173) Uiso
H48 -0.102190 0.451690 1.043820 1.000000 0.10963(1908) Uiso
H43 0.179250 0.397060 0.799270 1.000000 0.125107(32941) Uij
H39 -0.091990 0.204350 0.788250 1.000000 0.08008(1398) Uiso
H32 -0.270440 0.161420 0.950620 1.000000 0.13324(2329) Uiso
H34 0.496110 0.201400 0.292510 1.000000 0.09002(1557) Uiso
H31 0.704210 0.148180 0.444370 1.000000 0.10888(1875) Uiso

loop_
_atom_type_symbol
_atom_type_number_in_cell
_atom_type_scat_dispersion_real
_atom_type_scat_dispersion_imag
_atom_type_scat_source
C 84 0.017000 0.009000 Cromer,D.T._&_Mann,J.B._1968_AC_A24,321.
H 84 0.000000 0.000000 Cromer,D.T._&_Mann,J.B._1968_AC_A24,321.
N 4 0.029000 0.018000 Cromer,D.T._&_Mann,J.B._1968_AC_A24,321.
O 8 0.047000 0.032000 Cromer,D.T._&_Mann,J.B._1968_AC_A24,321.
